data_1533768
loop_
_publ_author_name
'Stojko, S.'
'Oryshchyn, S.'
'Guerin, R.'
'Babizhet'sky, V.S.'

_publ_section_title
;
 Crystal structure of a new ternary phosphide Y6 Ni15-x P10+y (x = 0.08, y
 = 0.18)
;
_journal_name_full 'Journal of Alloys Compd.'
_journal_page_first 156
_journal_page_last 161
_journal_volume 367
_journal_year 2004
_chemical_formula_sum 'Ni14.92 P10.18 Y6'
_chemical_name_systematic 'Y6 Ni14.92 P10.18'
_space_group_IT_number 176
_symmetry_space_group_name_Hall '-P 6c'
_symmetry_space_group_name_H-M 'P 63/m'
_cell_angle_alpha 90
_cell_angle_beta 90
_cell_angle_gamma 120
_cell_formula_units_Z 2
_cell_length_a 16.447
_cell_length_b 16.447
_cell_length_c 3.7891
_cell_volume 887.647
_citation_journal_id_ASTM JALCEU
_cod_data_source_file Stojko_JALCEU_2004_1403.cif
_cod_data_source_block Ni14.92P10.18Y6
_cod_original_cell_volume 887.6466
_cod_database_code 1533768

loop_
_symmetry_equiv_pos_as_xyz
x,y,z
x-y,x,z+1/2
-y,x-y,z
-x,-y,z+1/2
-x+y,-x,z
y,-x+y,z+1/2
-x,-y,-z
-x+y,-x,-z-1/2
y,-x+y,-z
x,y,-z-1/2
x-y,x,-z
-y,x-y,-z-1/2

loop_
_atom_site_label
_atom_site_type_symbol
_atom_site_fract_x
_atom_site_fract_y
_atom_site_fract_z
_atom_site_occupancy
_atom_site_U_iso_or_equiv
P3 P 0.5348 0.6112 0.25 1 0.0
P1 P 0 0 0 0.18 0.0
P4 P 0.5895 0.869 0.25 1 0.0
Ni6 Ni 0.0867 0.0528 0.25 0.188 0.0
Ni4 Ni 0.5508 0.9861 0.25 1 0.0
Y1 Y 0.6163 0.4389 0.25 1 0.0
Ni1 Ni 0.4876 0.7164 0.25 1 0.0
Y2 Y 0.3599 0.2355 0.25 1 0.0
P5 P 0.0241 0.2121 0.25 1 0.0
Ni5 Ni 0.9129 0.0606 0.25 0.785 0.0
P2 P 0.3333 0.6667 0.25 1 0.0
Ni3 Ni 0.7479 0.9275 0.25 1 0.0
Ni2 Ni 0.347 0.0392 0.25 1 0.0
